data_1556036
loop_
_publ_author_name
'Zhang, Xingjie'
'Xia, Aiyou'
'Chen, Haoyi'
'Liu, Yuanhong'

_publ_section_title
;
 General and Mild Nickel-Catalyzed Cyanation of Aryl/Heteroaryl Chlorides
 with Zn(CN)<sub>2</sub>: Key Roles of DMAP.
;
_journal_issue 8
_journal_name_full 'Organic letters'
_journal_page_first 2118
_journal_page_last 2121
_journal_paper_doi 10.1021/acs.orglett.7b00732
_journal_volume 19
_journal_year 2017
_chemical_formula_sum 'C28 H44 Cl2 N8 Ni O2'
_chemical_formula_weight 654.32
_space_group_crystal_system cubic
_space_group_IT_number 229
_space_group_name_Hall '-I 4 2 3'
_space_group_name_H-M_alt 'I m -3 m'
_atom_sites_solution_hydrogens mixed
_audit_creation_method SHELXL-2013
_cell_angle_alpha 90
_cell_angle_beta 90
_cell_angle_gamma 90
_cell_formula_units_Z 6
_cell_length_a 17.0714(11)
_cell_length_b 17.0714(11)
_cell_length_c 17.0714(11)
_cell_measurement_reflns_used 2028
_cell_measurement_temperature 293(2)
_cell_measurement_theta_max 39.862
_cell_measurement_theta_min 4.771
_cell_volume 4975.2(6)
_computing_cell_refinement 'Bruker SMART'
_computing_data_collection 'Bruker SMART'
_computing_data_reduction 'Bruker SHELXTL'
_computing_molecular_graphics 'Bruker SHELXTL'
_computing_publication_material 'Bruker SHELXTL'
_computing_structure_refinement 'SHELXL-2013 (Sheldrick, 2013)'
_computing_structure_solution 'Bruker SHELXTL'
_diffrn_ambient_temperature 293(2)
_diffrn_measured_fraction_theta_full 1.000
_diffrn_measured_fraction_theta_max 1.000
_diffrn_measurement_device_type 'CCD area detector'
_diffrn_measurement_method 'phi and omega scans'
_diffrn_radiation_type MoK\a
_diffrn_radiation_wavelength 0.71073
_diffrn_reflns_av_R_equivalents 0.0637
_diffrn_reflns_av_unetI/netI 0.0238
_diffrn_reflns_Laue_measured_fraction_full 1.000
_diffrn_reflns_Laue_measured_fraction_max 1.000
_diffrn_reflns_limit_h_max 20
_diffrn_reflns_limit_h_min -18
_diffrn_reflns_limit_k_max 20
_diffrn_reflns_limit_k_min -20
_diffrn_reflns_limit_l_max 20
_diffrn_reflns_limit_l_min -18
_diffrn_reflns_number 14388
_diffrn_reflns_point_group_measured_fraction_full 1.000
_diffrn_reflns_point_group_measured_fraction_max 1.000
_diffrn_reflns_theta_full 25.242
_diffrn_reflns_theta_max 25.445
_diffrn_reflns_theta_min 1.687
_exptl_absorpt_coefficient_mu 0.784
_exptl_absorpt_correction_T_max 0.7456
_exptl_absorpt_correction_T_min 0.6104
_exptl_absorpt_correction_type multi-scan
_exptl_absorpt_process_details sadabs
_exptl_crystal_colour blue
_exptl_crystal_density_diffrn 1.310
_exptl_crystal_description prismatic
_exptl_crystal_F_000 2076
_exptl_crystal_size_max 0.200
_exptl_crystal_size_mid 0.150
_exptl_crystal_size_min 0.110
_refine_diff_density_max 0.329
_refine_diff_density_min -0.210
_refine_diff_density_rms 0.061
_refine_ls_extinction_method none
_refine_ls_goodness_of_fit_ref 1.215
_refine_ls_hydrogen_treatment mixed
_refine_ls_matrix_type full
_refine_ls_number_parameters 56
_refine_ls_number_reflns 496
_refine_ls_number_restraints 0
_refine_ls_restrained_S_all 1.215
_refine_ls_R_factor_all 0.0577
_refine_ls_R_factor_gt 0.0505
_refine_ls_shift/su_max 0.000
_refine_ls_shift/su_mean 0.000
_refine_ls_structure_factor_coef Fsqd
_refine_ls_weighting_details 'w=1/[\s^2^(Fo^2^)+(0.0894P)^2^+0.8352P] where P=(Fo^2^+2Fc^2^)/3'
_refine_ls_weighting_scheme calc
_refine_ls_wR_factor_gt 0.1387
_refine_ls_wR_factor_ref 0.1448
_reflns_Friedel_coverage 0.000
_reflns_number_gt 423
_reflns_number_total 496
_reflns_threshold_expression 'I > 2\s(I)'
_cod_data_source_file ol7b00732_si_002.cif
_cod_data_source_block cd16600
_cod_original_cell_volume 4975.2(10)
_cod_database_code 1556036
_shelx_space_group_comment
; 
The symmetry employed for this shelxl refinement is uniquely defined 
by the following loop, which should always be used as a source of 
symmetry information in preference to the above space-group names. 
They are only intended as comments. 
;
_shelx_estimated_absorpt_t_min 0.859
_shelx_estimated_absorpt_t_max 0.919
_shelxl_version_number 2013-4

loop_
_space_group_symop_operation_xyz
'x, y, z'
'-x, -y, z'
'-x, y, -z'
'x, -y, -z'
'z, x, y'
'z, -x, -y'
'-z, -x, y'
'-z, x, -y'
'y, z, x'
'-y, z, -x'
'y, -z, -x'
'-y, -z, x'
'y, x, -z'
'-y, -x, -z'
'y, -x, z'
'-y, x, z'
'x, z, -y'
'-x, z, y'
'-x, -z, -y'
'x, -z, y'
'z, y, -x'
'z, -y, x'
'-z, y, x'
'-z, -y, -x'
'x+1/2, y+1/2, z+1/2'
'-x+1/2, -y+1/2, z+1/2'
'-x+1/2, y+1/2, -z+1/2'
'x+1/2, -y+1/2, -z+1/2'
'z+1/2, x+1/2, y+1/2'
'z+1/2, -x+1/2, -y+1/2'
'-z+1/2, -x+1/2, y+1/2'
'-z+1/2, x+1/2, -y+1/2'
'y+1/2, z+1/2, x+1/2'
'-y+1/2, z+1/2, -x+1/2'
'y+1/2, -z+1/2, -x+1/2'
'-y+1/2, -z+1/2, x+1/2'
'y+1/2, x+1/2, -z+1/2'
'-y+1/2, -x+1/2, -z+1/2'
'y+1/2, -x+1/2, z+1/2'
'-y+1/2, x+1/2, z+1/2'
'x+1/2, z+1/2, -y+1/2'
'-x+1/2, z+1/2, y+1/2'
'-x+1/2, -z+1/2, -y+1/2'
'x+1/2, -z+1/2, y+1/2'
'z+1/2, y+1/2, -x+1/2'
'z+1/2, -y+1/2, x+1/2'
'-z+1/2, y+1/2, x+1/2'
'-z+1/2, -y+1/2, -x+1/2'
'-x, -y, -z'
'x, y, -z'
'x, -y, z'
'-x, y, z'
'-z, -x, -y'
'-z, x, y'
'z, x, -y'
'z, -x, y'
'-y, -z, -x'
'y, -z, x'
'-y, z, x'
'y, z, -x'
'-y, -x, z'
'y, x, z'
'-y, x, -z'
'y, -x, -z'
'-x, -z, y'
'x, -z, -y'
'x, z, y'
'-x, z, -y'
'-z, -y, x'
'-z, y, -x'
'z, -y, -x'
'z, y, x'
'-x+1/2, -y+1/2, -z+1/2'
'x+1/2, y+1/2, -z+1/2'
'x+1/2, -y+1/2, z+1/2'
'-x+1/2, y+1/2, z+1/2'
'-z+1/2, -x+1/2, -y+1/2'
'-z+1/2, x+1/2, y+1/2'
'z+1/2, x+1/2, -y+1/2'
'z+1/2, -x+1/2, y+1/2'
'-y+1/2, -z+1/2, -x+1/2'
'y+1/2, -z+1/2, x+1/2'
'-y+1/2, z+1/2, x+1/2'
'y+1/2, z+1/2, -x+1/2'
'-y+1/2, -x+1/2, z+1/2'
'y+1/2, x+1/2, z+1/2'
'-y+1/2, x+1/2, -z+1/2'
'y+1/2, -x+1/2, -z+1/2'
'-x+1/2, -z+1/2, y+1/2'
'x+1/2, -z+1/2, -y+1/2'
'x+1/2, z+1/2, y+1/2'
'-x+1/2, z+1/2, -y+1/2'
'-z+1/2, -y+1/2, x+1/2'
'-z+1/2, y+1/2, -x+1/2'
'z+1/2, -y+1/2, -x+1/2'
'z+1/2, y+1/2, x+1/2'

loop_
_atom_site_label
_atom_site_type_symbol
_atom_site_fract_x
_atom_site_fract_y
_atom_site_fract_z
_atom_site_U_iso_or_equiv
_atom_site_adp_type
_atom_site_occupancy
_atom_site_site_symmetry_order
_atom_site_calc_flag
_atom_site_refinement_flags_posn
_atom_site_refinement_flags_adp
_atom_site_refinement_flags_occupancy
Ni1 Ni 0.5000 0.5000 1.0000 0.0667(6) Uani 1 16 d S T P
Cl1 Cl 0.5000 0.5000 0.85268(14) 0.0849(7) Uani 1 8 d S T P
N1 N 0.41273(15) 0.41273(15) 1.0000 0.0675(11) Uani 1 4 d S T P
N2 N 0.23974(17) 0.23974(17) 1.0000 0.0835(16) Uani 1 4 d S T P
O1 O 0.5000 0.5000 0.6400(11) 0.259(7) Uani 1 8 d S T P
C1 C 0.4134(3) 0.3525(3) 1.0498(3) 0.0696(13) Uani 0.5 1 d . . P
H1 H 0.4547 0.3496 1.0852 0.084 Uiso 0.5 1 calc R U P
C2 C 0.3587(3) 0.2952(3) 1.0525(3) 0.0672(13) Uani 0.5 1 d . . P
H2 H 0.3627 0.2553 1.0893 0.081 Uiso 0.5 1 calc R U P
C3 C 0.29623(17) 0.29623(17) 1.0000 0.0595(12) Uani 1 4 d S T P
C4 C 0.1794(5) 0.2403(5) 1.0611(6) 0.108(3) Uani 0.5 1 d . . P
H4B H 0.156(5) 0.285(6) 1.064(5) 0.14(3) Uiso 0.5 1 d . . P

loop_
_atom_site_aniso_label
_atom_site_aniso_U_11
_atom_site_aniso_U_22
_atom_site_aniso_U_33
_atom_site_aniso_U_23
_atom_site_aniso_U_13
_atom_site_aniso_U_12
Ni1 0.0462(5) 0.0462(5) 0.1076(11) 0.000 0.000 0.000
Cl1 0.0659(8) 0.0659(8) 0.1230(17) 0.000 0.000 0.000
N1 0.0488(13) 0.0488(13) 0.105(3) 0.000 0.000 0.0006(15)
N2 0.0677(19) 0.0677(19) 0.115(4) 0.000 0.000 -0.019(2)
O1 0.259(9) 0.259(9) 0.261(16) 0.000 0.000 0.000
C1 0.057(3) 0.053(3) 0.098(3) 0.007(2) -0.017(3) 0.003(2)
C2 0.065(3) 0.051(3) 0.086(3) 0.008(2) 0.003(2) 0.004(2)
C3 0.0506(16) 0.0506(16) 0.077(3) 0.000 0.000 -0.0008(19)
C4 0.083(4) 0.081(4) 0.159(7) 0.019(4) 0.031(4) -0.020(3)

loop_
_atom_type_symbol
_atom_type_description
_atom_type_scat_dispersion_real
_atom_type_scat_dispersion_imag
_atom_type_scat_source
C C 0.0033 0.0016 'International Tables Vol C Tables 4.2.6.8 and 6.1.1.4'
H H 0.0000 0.0000 'International Tables Vol C Tables 4.2.6.8 and 6.1.1.4'
N N 0.0061 0.0033 'International Tables Vol C Tables 4.2.6.8 and 6.1.1.4'
O O 0.0106 0.0060 'International Tables Vol C Tables 4.2.6.8 and 6.1.1.4'
Cl Cl 0.1484 0.1585 'International Tables Vol C Tables 4.2.6.8 and 6.1.1.4'
Ni Ni 0.3393 1.1124 'International Tables Vol C Tables 4.2.6.8 and 6.1.1.4'

loop_
_geom_angle_atom_site_label_1
_geom_angle_atom_site_label_2
_geom_angle_atom_site_label_3
_geom_angle
_geom_angle_site_symmetry_1
_geom_angle_site_symmetry_3
N1 Ni1 N1 180.00(10) . 49_667
N1 Ni1 N1 90.0 . 51_565
N1 Ni1 N1 90.0 49_667 51_565
N1 Ni1 N1 90.0 . 3_657
N1 Ni1 N1 90.0 49_667 3_657
N1 Ni1 N1 180.0 51_565 3_657
N1 Ni1 Cl1 90.0 . 49_667
N1 Ni1 Cl1 90.0 49_667 49_667
N1 Ni1 Cl1 90.0 51_565 49_667
N1 Ni1 Cl1 90.0 3_657 49_667
N1 Ni1 Cl1 90.0 . .
N1 Ni1 Cl1 90.0 49_667 .
N1 Ni1 Cl1 90.0 51_565 .
N1 Ni1 Cl1 90.0 3_657 .
Cl1 Ni1 Cl1 180.0 49_667 .
C1 N1 C1 66.9(5) 13_557 50_557
C1 N1 C1 79.1(5) 13_557 62
C1 N1 C1 114.8(5) 50_557 62
C1 N1 C1 114.8(5) 13_557 .
C1 N1 C1 79.1(5) 50_557 .
C1 N1 C1 66.9(5) 62 .
C1 N1 Ni1 122.6(3) 13_557 .
C1 N1 Ni1 122.6(3) 50_557 .
C1 N1 Ni1 122.6(3) 62 .
C1 N1 Ni1 122.6(3) . .
C3 N2 C4 119.5(4) . .
C3 N2 C4 119.5(4) . 13_557
C4 N2 C4 121.0(8) . 13_557
C3 N2 C4 119.5(4) . 50_557
C4 N2 C4 90.6(8) . 50_557
C4 N2 C4 60.2(7) 13_557 50_557
C3 N2 C4 119.5(4) . 62
C4 N2 C4 60.2(7) . 62
C4 N2 C4 90.6(8) 13_557 62
C4 N2 C4 121.0(8) 50_557 62
N1 C1 C2 124.9(5) . .
N1 C1 C1 56.5(2) . 62
C2 C1 C1 91.3(3) . 62
N1 C1 C1 50.4(2) . 50_557
C2 C1 C1 92.0(3) . 50_557
C1 C1 C1 89.998(1) 62 50_557
N1 C1 C2 88.0(3) . 62
C2 C1 C2 49.2(3) . 62
C1 C1 C2 42.02(19) 62 62
C1 C1 C2 91.3(2) 50_557 62
N1 C1 H1 117.5 . .
C2 C1 H1 117.5 . .
C1 C1 H1 124.9 62 .
C1 C1 H1 130.7 50_557 .
C2 C1 H1 138.0 62 .
C1 C2 C3 119.9(4) . .
C1 C2 C2 88.7(3) . 62
C3 C2 C2 56.6(2) . 62
C1 C2 C2 88.0(3) . 50_557
C3 C2 C2 50.0(2) . 50_557
C2 C2 C2 90.0 62 50_557
C1 C2 C1 46.7(3) . 62
C3 C2 C1 86.2(3) . 62
C2 C2 C1 42.02(19) 62 62
C2 C2 C1 88.7(2) 50_557 62
C1 C2 H2 120.1 . .
C3 C2 H2 120.1 . .
C2 C2 H2 124.8 62 .
C2 C2 H2 132.6 50_557 .
C1 C2 H2 138.7 62 .
N2 C3 C2 122.2(2) . 62
N2 C3 C2 122.2(2) . 13_557
C2 C3 C2 80.1(4) 62 13_557
N2 C3 C2 122.2(2) . 50_557
C2 C3 C2 115.6(5) 62 50_557
C2 C3 C2 66.7(4) 13_557 50_557
N2 C3 C2 122.2(2) . .
C2 C3 C2 66.7(4) 62 .
C2 C3 C2 115.6(5) 13_557 .
C2 C3 C2 80.1(4) 50_557 .
N2 C4 C4 59.9(4) . 62
N2 C4 H4A 113(5) . .
C4 C4 H4A 75(5) 62 .
N2 C4 H4B 112(6) . .
C4 C4 H4B 163(6) 62 .
H4A C4 H4B 122(8) . .

loop_
_geom_bond_atom_site_label_1
_geom_bond_atom_site_label_2
_geom_bond_distance
_geom_bond_site_symmetry_2
Ni1 N1 2.107(4) .
Ni1 N1 2.107(4) 49_667
Ni1 N1 2.107(4) 51_565
Ni1 N1 2.107(4) 3_657
Ni1 Cl1 2.515(2) 49_667
Ni1 Cl1 2.515(2) .
N1 C1 1.334(5) 13_557
N1 C1 1.334(5) 50_557
N1 C1 1.334(5) 62
N1 C1 1.334(5) .
N2 C3 1.364(6) .
N2 C4 1.466(9) .
N2 C4 1.466(9) 13_557
N2 C4 1.466(9) 50_557
N2 C4 1.466(9) 62
C1 C2 1.353(7) .
C1 C1 1.471(9) 62
C1 C1 1.699(12) 50_557
C1 C2 2.021(7) 62
C1 H1 0.9300 .
C2 C3 1.393(5) .
C2 C2 1.531(9) 62
C2 C2 1.792(10) 50_557
C2 C1 2.021(7) 62
C2 H2 0.9300 .
C3 C2 1.393(6) 62
C3 C2 1.393(6) 13_557
C3 C2 1.393(6) 50_557
C4 C4 1.471(19) 62
C4 H4A 0.75(6) .
C4 H4B 0.87(8) .

loop_
_geom_hbond_atom_site_label_D
_geom_hbond_atom_site_label_H
_geom_hbond_atom_site_label_A
_geom_hbond_distance_DH
_geom_hbond_distance_HA
_geom_hbond_distance_DA
_geom_hbond_angle_DHA
_geom_hbond_site_symmetry_A
C1 H1 Cl1 0.93 2.88 3.362(5) 113.3 49_667
C1 H1 Cl1 0.93 2.88 3.362(5) 113.3 49_667
C1 H1 Cl1 0.93 2.88 3.362(5) 113.3 49_667

loop_
_geom_torsion_atom_site_label_1
_geom_torsion_atom_site_label_2
_geom_torsion_atom_site_label_3
_geom_torsion_atom_site_label_4
_geom_torsion
_geom_torsion_site_symmetry_1
_geom_torsion_site_symmetry_4
C1 N1 C1 C2 -0.4(4) 13_557 .
C1 N1 C1 C2 -58.5(6) 50_557 .
C1 N1 C1 C2 64.6(6) 62 .
Ni1 N1 C1 C2 179.6(4) . .
C1 N1 C1 C1 -65.0(3) 13_557 62
C1 N1 C1 C1 -123.1(3) 50_557 62
Ni1 N1 C1 C1 115.0(3) . 62
C1 N1 C1 C1 58.1(3) 13_557 50_557
C1 N1 C1 C1 123.1(3) 62 50_557
Ni1 N1 C1 C1 -121.9(3) . 50_557
C1 N1 C1 C2 -35.24(17) 13_557 62
C1 N1 C1 C2 -93.4(3) 50_557 62
C1 N1 C1 C2 29.7(3) 62 62
Ni1 N1 C1 C2 144.76(17) . 62
N1 C1 C2 C3 0.8(7) . .
C1 C1 C2 C3 49.7(4) 62 .
C1 C1 C2 C3 -40.3(4) 50_557 .
C2 C1 C2 C3 49.7(4) 62 .
N1 C1 C2 C2 -48.9(5) . 62
C1 C1 C2 C2 0.0 62 62
C1 C1 C2 C2 -90.040(12) 50_557 62
N1 C1 C2 C2 41.1(5) . 50_557
C1 C1 C2 C2 90.043(12) 62 50_557
C1 C1 C2 C2 0.001(1) 50_557 50_557
C2 C1 C2 C2 90.042(12) 62 50_557
N1 C1 C2 C1 -48.9(5) . 62
C1 C1 C2 C1 -90.042(12) 50_557 62
C2 C1 C2 C1 -0.001(0) 62 62
C4 N2 C3 C2 -5.3(5) . 62
C4 N2 C3 C2 174.7(5) 13_557 62
C4 N2 C3 C2 104.3(5) 50_557 62
C4 N2 C3 C2 -75.7(5) 62 62
C4 N2 C3 C2 -104.3(5) . 13_557
C4 N2 C3 C2 75.7(5) 13_557 13_557
C4 N2 C3 C2 5.3(5) 50_557 13_557
C4 N2 C3 C2 -174.7(5) 62 13_557
C4 N2 C3 C2 174.7(5) . 50_557
C4 N2 C3 C2 -5.3(5) 13_557 50_557
C4 N2 C3 C2 -75.7(5) 50_557 50_557
C4 N2 C3 C2 104.3(5) 62 50_557
C4 N2 C3 C2 75.7(5) . .
C4 N2 C3 C2 -104.3(5) 13_557 .
C4 N2 C3 C2 -174.7(5) 50_557 .
C4 N2 C3 C2 5.3(5) 62 .
C1 C2 C3 N2 179.6(3) . .
C2 C2 C3 N2 -114.5(2) 62 .
C2 C2 C3 N2 121.9(3) 50_557 .
C1 C2 C3 N2 -146.56(16) 62 .
C1 C2 C3 C2 -65.9(5) . 62
C2 C2 C3 C2 -123.6(3) 50_557 62
C1 C2 C3 C2 -32.1(3) 62 62
C1 C2 C3 C2 -0.4(3) . 13_557
C2 C2 C3 C2 65.5(2) 62 13_557
C2 C2 C3 C2 -58.1(3) 50_557 13_557
C1 C2 C3 C2 33.44(16) 62 13_557
C1 C2 C3 C2 57.7(5) . 50_557
C2 C2 C3 C2 123.6(3) 62 50_557
C1 C2 C3 C2 91.5(3) 62 50_557
C3 N2 C4 C4 -109.2(4) . 62
C4 N2 C4 C4 70.8(4) 13_557 62
C4 N2 C4 C4 125.9(5) 50_557 62
